data_4500348
loop_
_publ_author_name
'Liu, Jian-Qiang'
'Huang, Yun-Sheng'
'Zhao, Ying-Yong'
'Jia, Zhen-Bin'

_publ_section_title
;
 Molecular Tectonics of Entangled Metal&#x2212;Organic Frameworks Based on
 Different Conformational Carboxylates Mixed with a Flexible
 N,N&#x2032;-Type Ligand
;
_journal_issue 2
_journal_name_full 'Crystal Growth &amp; Design'
_journal_page_first 569
_journal_paper_doi 10.1021/cg101461w
_journal_volume 11
_journal_year 2011
_chemical_formula_moiety 'C20 H22 Co N4 O4'
_chemical_formula_sum 'C20 H22 Co N4 O4'
_chemical_formula_weight 441.35
_chemical_name_systematic
; 
 ? 
;
_space_group_IT_number 33
_symmetry_cell_setting orthorhombic
_symmetry_space_group_name_Hall 'P 2c -2n'
_symmetry_space_group_name_H-M 'P n a 21'
_atom_sites_solution_hydrogens geom
_atom_sites_solution_primary direct
_atom_sites_solution_secondary difmap
_audit_creation_method SHELXL-97
_cell_angle_alpha 90.00
_cell_angle_beta 90.00
_cell_angle_gamma 90.00
_cell_formula_units_Z 4
_cell_length_a 9.3917(11)
_cell_length_b 14.1197(16)
_cell_length_c 15.3130(17)
_cell_measurement_reflns_used 3524
_cell_measurement_temperature 298(2)
_cell_measurement_theta_max 25.10
_cell_measurement_theta_min 1.96
_cell_volume 2030.6(4)
_computing_cell_refinement APEX2
_computing_data_collection 'APEX2 (Bruker, 2004)'
_computing_data_reduction APEX2
_computing_molecular_graphics APEX2
_computing_publication_material APEX2
_computing_structure_refinement 'SHELXL-97 (Sheldrick, 1997)'
_computing_structure_solution 'SHELXS-97 (Sheldrick, 1990)'
_diffrn_ambient_temperature 298(2)
_diffrn_measured_fraction_theta_full 1.000
_diffrn_measured_fraction_theta_max 1.000
_diffrn_measurement_device_type 'Bruker APEX SMART II'
_diffrn_measurement_method \w
_diffrn_radiation_monochromator graphite
_diffrn_radiation_source 'fine-focus sealed tube'
_diffrn_radiation_type MoK\a
_diffrn_radiation_wavelength 0.71073
_diffrn_reflns_av_R_equivalents 0.0288
_diffrn_reflns_av_sigmaI/netI 0.0332
_diffrn_reflns_limit_h_max 11
_diffrn_reflns_limit_h_min -11
_diffrn_reflns_limit_k_max 16
_diffrn_reflns_limit_k_min -13
_diffrn_reflns_limit_l_max 18
_diffrn_reflns_limit_l_min -18
_diffrn_reflns_number 9611
_diffrn_reflns_theta_full 25.10
_diffrn_reflns_theta_max 25.10
_diffrn_reflns_theta_min 1.96
_diffrn_standards_interval_time 0
_diffrn_standards_number 0
_exptl_absorpt_coefficient_mu 0.879
_exptl_absorpt_correction_T_max 0.9019
_exptl_absorpt_correction_T_min 0.7973
_exptl_absorpt_correction_type multi-scan
_exptl_absorpt_process_details SADABS
_exptl_crystal_colour pink
_exptl_crystal_density_diffrn 1.444
_exptl_crystal_density_method 'not measured'
_exptl_crystal_description block
_exptl_crystal_F_000 916
_exptl_crystal_size_max 0.27
_exptl_crystal_size_mid 0.19
_exptl_crystal_size_min 0.12
_refine_diff_density_max 0.455
_refine_diff_density_min -0.274
_refine_diff_density_rms 0.049
_refine_ls_abs_structure_details 'Flack H D (1983), Acta Cryst. A39, 876-881'
_refine_ls_abs_structure_Flack 0.49(2)
_refine_ls_extinction_method none
_refine_ls_goodness_of_fit_ref 0.860
_refine_ls_hydrogen_treatment constr
_refine_ls_matrix_type full
_refine_ls_number_parameters 264
_refine_ls_number_reflns 3524
_refine_ls_number_restraints 1
_refine_ls_restrained_S_all 0.859
_refine_ls_R_factor_all 0.0442
_refine_ls_R_factor_gt 0.0375
_refine_ls_shift/su_max 0.000
_refine_ls_shift/su_mean 0.000
_refine_ls_structure_factor_coef Fsqd
_refine_ls_weighting_details 'calc w=1/[\s^2^(Fo^2^)+(0.0700P)^2^+2.1264P] where P=(Fo^2^+2Fc^2^)/3'
_refine_ls_weighting_scheme calc
_refine_ls_wR_factor_gt 0.0990
_refine_ls_wR_factor_ref 0.1060
_reflns_number_gt 3084
_reflns_number_total 3524
_reflns_threshold_expression >2sigma(I)
_cod_data_source_file cg101461w_si_001.cif
_cod_data_source_block 1
_cod_database_code 4500348

loop_
_symmetry_equiv_pos_as_xyz
'x, y, z'
'-x, -y, z+1/2'
'x+1/2, -y+1/2, z'
'-x+1/2, y+1/2, z+1/2'

loop_
_atom_site_label
_atom_site_type_symbol
_atom_site_fract_x
_atom_site_fract_y
_atom_site_fract_z
_atom_site_U_iso_or_equiv
_atom_site_adp_type
_atom_site_occupancy
_atom_site_symmetry_multiplicity
_atom_site_calc_flag
_atom_site_refinement_flags
O4 O -0.7715(3) 0.0862(2) 1.17688(18) 0.0477(7) Uani 1 1 d .
C8 C -0.6915(5) 0.0377(3) 1.1263(3) 0.0373(9) Uani 1 1 d .
N4 N 0.5411(3) 0.3889(2) 0.3304(2) 0.0364(7) Uani 1 1 d .
C19 C 0.4477(4) 0.3945(3) 0.3947(3) 0.0411(9) Uani 1 1 d .
C20 C 0.4256(7) 0.4790(4) 0.4507(4) 0.0701(16) Uani 1 1 d .
H20A H 0.5001 0.5241 0.4401 0.105 Uiso 1 1 calc R
H20B H 0.4271 0.4604 0.5110 0.105 Uiso 1 1 calc R
H20C H 0.3352 0.5072 0.4372 0.105 Uiso 1 1 calc R
C18 C 0.5238(5) 0.2996(3) 0.2952(2) 0.0431(10) Uani 1 1 d .
H18 H 0.5756 0.2754 0.2485 0.052 Uiso 1 1 calc R
C17 C 0.4206(5) 0.2525(3) 0.3387(3) 0.0462(10) Uani 1 1 d .
H17 H 0.3886 0.1913 0.3277 0.055 Uiso 1 1 calc R
N3 N 0.3724(4) 0.3130(2) 0.4024(2) 0.0430(8) Uani 1 1 d .
C16 C 0.2530(5) 0.2938(3) 0.4615(3) 0.0534(11) Uani 1 1 d .
H16A H 0.1666 0.2876 0.4273 0.064 Uiso 1 1 calc R
H16B H 0.2410 0.3474 0.5004 0.064 Uiso 1 1 calc R
Co1 Co -0.14581(4) -0.00468(3) 0.76785(5) 0.03063(14) Uani 1 1 d .
O1 O -0.2352(3) 0.09178(19) 0.84541(19) 0.0456(7) Uani 1 1 d .
C1 C -0.3400(5) 0.0488(3) 0.8808(3) 0.0403(10) Uani 1 1 d .
N1 N 0.0269(4) 0.0767(2) 0.7368(2) 0.0389(7) Uani 1 1 d .
N2 N 0.2381(3) 0.1275(2) 0.6969(2) 0.0421(8) Uani 1 1 d .
C3 C -0.5202(4) 0.0504(2) 1.0008(2) 0.0345(8) Uani 1 1 d .
H3 H -0.5403 -0.0125 0.9877 0.041 Uiso 1 1 calc R
C4 C -0.5915(4) 0.0941(3) 1.0684(2) 0.0350(8) Uani 1 1 d .
C2 C -0.4189(4) 0.0986(3) 0.9516(2) 0.0339(8) Uani 1 1 d .
C10 C 0.1442(4) 0.0556(3) 0.6921(3) 0.0386(9) Uani 1 1 d .
C9 C 0.0488(4) 0.1655(2) 0.7709(3) 0.0420(8) Uani 1 1 d .
H9 H -0.0161 0.1987 0.8050 0.050 Uiso 1 1 calc R
C5 C -0.5657(5) 0.1883(3) 1.0860(3) 0.0487(11) Uani 1 1 d .
H5 H -0.6166 0.2190 1.1297 0.058 Uiso 1 1 calc R
C6 C -0.4637(6) 0.2374(3) 1.0386(3) 0.0582(13) Uani 1 1 d .
H6 H -0.4454 0.3006 1.0514 0.070 Uiso 1 1 calc R
C14 C 0.3801(6) 0.2144(4) 0.5863(3) 0.0704(15) Uani 1 1 d .
H14A H 0.3638 0.2740 0.6162 0.085 Uiso 1 1 calc R
H14B H 0.4740 0.2172 0.5601 0.085 Uiso 1 1 calc R
C7 C -0.3894(5) 0.1931(3) 0.9724(3) 0.0475(10) Uani 1 1 d .
H7 H -0.3198 0.2261 0.9416 0.057 Uiso 1 1 calc R
C12 C 0.1790(5) 0.1970(3) 0.7473(3) 0.0496(11) Uani 1 1 d .
H12 H 0.2203 0.2546 0.7623 0.060 Uiso 1 1 calc R
C13 C 0.3772(5) 0.1335(3) 0.6539(3) 0.0529(11) Uani 1 1 d .
H13A H 0.3977 0.0740 0.6250 0.063 Uiso 1 1 calc R
H13B H 0.4504 0.1443 0.6974 0.063 Uiso 1 1 calc R
O3 O -0.6907(4) -0.0497(2) 1.1241(2) 0.0493(7) Uani 1 1 d .
C11 C 0.1704(6) -0.0362(4) 0.6454(4) 0.0687(16) Uani 1 1 d .
H11A H 0.0819 -0.0692 0.6380 0.103 Uiso 1 1 calc R
H11B H 0.2345 -0.0745 0.6792 0.103 Uiso 1 1 calc R
H11C H 0.2117 -0.0237 0.5892 0.103 Uiso 1 1 calc R
C15 C 0.2731(6) 0.2037(4) 0.5165(3) 0.0689(15) Uani 1 1 d .
H15A H 0.1825 0.1867 0.5426 0.083 Uiso 1 1 calc R
H15B H 0.3017 0.1523 0.4784 0.083 Uiso 1 1 calc R
O2 O -0.3717(4) -0.0322(2) 0.8589(3) 0.0639(10) Uani 1 1 d .

loop_
_atom_site_aniso_label
_atom_site_aniso_U_11
_atom_site_aniso_U_22
_atom_site_aniso_U_33
_atom_site_aniso_U_23
_atom_site_aniso_U_13
_atom_site_aniso_U_12
O4 0.0484(18) 0.0524(17) 0.0423(16) 0.0026(13) 0.0175(14) 0.0049(14)
C8 0.030(2) 0.052(2) 0.0304(19) 0.0007(17) -0.0008(16) -0.0052(18)
N4 0.0393(18) 0.0347(16) 0.0351(16) -0.0022(13) 0.0043(14) -0.0025(13)
C19 0.047(2) 0.038(2) 0.0378(19) -0.0043(17) 0.0084(18) -0.0084(18)
C20 0.087(4) 0.058(3) 0.065(3) -0.024(2) 0.028(3) -0.020(3)
C18 0.053(3) 0.0333(19) 0.043(2) -0.0032(15) 0.0088(18) 0.0006(17)
C17 0.054(3) 0.036(2) 0.048(2) -0.0046(18) 0.007(2) -0.0076(18)
N3 0.046(2) 0.0429(19) 0.0403(18) -0.0014(15) 0.0084(15) -0.0083(14)
C16 0.042(2) 0.063(3) 0.055(3) 0.002(2) 0.012(2) -0.012(2)
Co1 0.0304(2) 0.0298(2) 0.0316(2) -0.0002(2) 0.0005(3) 0.00045(18)
O1 0.0443(17) 0.0426(15) 0.0500(17) -0.0004(13) 0.0192(14) 0.0035(12)
C1 0.041(2) 0.037(2) 0.043(2) 0.0074(19) 0.0115(19) 0.0099(17)
N1 0.0373(18) 0.0380(17) 0.0413(17) -0.0019(13) 0.0082(14) -0.0040(14)
N2 0.0362(19) 0.0435(18) 0.0465(18) -0.0011(15) 0.0112(15) -0.0056(15)
C3 0.034(2) 0.0333(19) 0.036(2) -0.0020(16) 0.0015(15) -0.0002(15)
C4 0.033(2) 0.043(2) 0.0294(19) 0.0008(16) 0.0010(15) -0.0029(16)
C2 0.037(2) 0.0340(19) 0.0311(18) 0.0012(15) 0.0059(15) 0.0038(16)
C10 0.037(2) 0.034(2) 0.045(2) 0.0015(17) 0.0057(17) -0.0023(16)
C9 0.039(2) 0.0367(17) 0.050(2) -0.008(2) 0.011(2) 0.0000(15)
C5 0.059(3) 0.045(2) 0.042(2) -0.0093(19) 0.016(2) 0.002(2)
C6 0.078(4) 0.036(2) 0.060(3) -0.013(2) 0.026(2) -0.011(2)
C14 0.055(3) 0.091(4) 0.066(3) 0.008(3) 0.020(3) -0.022(3)
C7 0.055(3) 0.037(2) 0.050(2) -0.0016(19) 0.019(2) -0.0069(19)
C12 0.048(2) 0.037(2) 0.064(3) -0.0080(18) 0.007(2) -0.0099(17)
C13 0.039(2) 0.055(3) 0.065(3) 0.002(2) 0.017(2) -0.0032(19)
O3 0.0528(19) 0.0407(17) 0.0545(18) 0.0039(14) 0.0115(15) -0.0055(14)
C11 0.074(4) 0.046(3) 0.086(4) -0.023(3) 0.033(3) -0.014(2)
C15 0.071(4) 0.071(3) 0.065(3) -0.013(3) 0.018(3) -0.028(3)
O2 0.080(3) 0.0388(17) 0.072(2) -0.0158(17) 0.0334(19) -0.0091(16)

loop_
_atom_type_symbol
_atom_type_description
_atom_type_scat_dispersion_real
_atom_type_scat_dispersion_imag
_atom_type_scat_source
C C 0.0033 0.0016 'International Tables Vol C Tables 4.2.6.8 and 6.1.1.4'
H H 0.0000 0.0000 'International Tables Vol C Tables 4.2.6.8 and 6.1.1.4'
N N 0.0061 0.0033 'International Tables Vol C Tables 4.2.6.8 and 6.1.1.4'
O O 0.0106 0.0060 'International Tables Vol C Tables 4.2.6.8 and 6.1.1.4'
Co Co 0.3494 0.9721 'International Tables Vol C Tables 4.2.6.8 and 6.1.1.4'

loop_
_geom_angle_atom_site_label_1
_geom_angle_atom_site_label_2
_geom_angle_atom_site_label_3
_geom_angle
_geom_angle_site_symmetry_1
_geom_angle_site_symmetry_3
C8 O4 Co1 110.3(3) . 2_455
O3 C8 O4 123.8(4) . .
O3 C8 C4 120.4(3) . .
O4 C8 C4 115.9(4) . .
C19 N4 C18 105.5(3) . .
C19 N4 Co1 128.9(3) . 4_554
C18 N4 Co1 123.1(2) . 4_554
N4 C19 N3 111.2(3) . .
N4 C19 C20 124.8(4) . .
N3 C19 C20 124.0(4) . .
C19 C20 H20A 109.5 . .
C19 C20 H20B 109.5 . .
H20A C20 H20B 109.5 . .
C19 C20 H20C 109.5 . .
H20A C20 H20C 109.5 . .
H20B C20 H20C 109.5 . .
C17 C18 N4 110.0(3) . .
C17 C18 H18 125.0 . .
N4 C18 H18 125.0 . .
C18 C17 N3 106.2(3) . .
C18 C17 H17 126.9 . .
N3 C17 H17 126.9 . .
C19 N3 C17 107.1(3) . .
C19 N3 C16 127.6(4) . .
C17 N3 C16 125.1(3) . .
N3 C16 C15 113.5(4) . .
N3 C16 H16A 108.9 . .
C15 C16 H16A 108.9 . .
N3 C16 H16B 108.9 . .
C15 C16 H16B 108.9 . .
H16A C16 H16B 107.7 . .
O4 Co1 O1 130.99(11) 2_454 .
O4 Co1 N4 95.28(12) 2_454 4_545
O1 Co1 N4 115.31(13) . 4_545
O4 Co1 N1 118.52(13) 2_454 .
O1 Co1 N1 95.11(12) . .
N4 Co1 N1 98.10(14) 4_545 .
C1 O1 Co1 104.7(3) . .
O2 C1 O1 120.9(4) . .
O2 C1 C2 121.2(4) . .
O1 C1 C2 117.9(4) . .
C10 N1 C9 106.0(3) . .
C10 N1 Co1 130.6(3) . .
C9 N1 Co1 122.9(2) . .
C10 N2 C12 107.8(3) . .
C10 N2 C13 127.1(3) . .
C12 N2 C13 125.0(3) . .
C4 C3 C2 121.3(3) . .
C4 C3 H3 119.3 . .
C2 C3 H3 119.3 . .
C5 C4 C3 119.5(4) . .
C5 C4 C8 120.1(3) . .
C3 C4 C8 120.3(3) . .
C3 C2 C7 118.6(3) . .
C3 C2 C1 120.2(3) . .
C7 C2 C1 121.1(4) . .
N1 C10 N2 110.2(3) . .
N1 C10 C11 125.1(4) . .
N2 C10 C11 124.7(4) . .
C12 C9 N1 109.5(3) . .
C12 C9 H9 125.2 . .
N1 C9 H9 125.2 . .
C4 C5 C6 120.1(4) . .
C4 C5 H5 119.9 . .
C6 C5 H5 119.9 . .
C7 C6 C5 120.5(4) . .
C7 C6 H6 119.8 . .
C5 C6 H6 119.8 . .
C15 C14 C13 113.5(4) . .
C15 C14 H14A 108.9 . .
C13 C14 H14A 108.9 . .
C15 C14 H14B 108.9 . .
C13 C14 H14B 108.9 . .
H14A C14 H14B 107.7 . .
C6 C7 C2 119.9(4) . .
C6 C7 H7 120.1 . .
C2 C7 H7 120.1 . .
C9 C12 N2 106.4(3) . .
C9 C12 H12 126.8 . .
N2 C12 H12 126.8 . .
N2 C13 C14 111.1(4) . .
N2 C13 H13A 109.4 . .
C14 C13 H13A 109.4 . .
N2 C13 H13B 109.4 . .
C14 C13 H13B 109.4 . .
H13A C13 H13B 108.0 . .
C10 C11 H11A 109.5 . .
C10 C11 H11B 109.5 . .
H11A C11 H11B 109.5 . .
C10 C11 H11C 109.5 . .
H11A C11 H11C 109.5 . .
H11B C11 H11C 109.5 . .
C14 C15 C16 113.3(4) . .
C14 C15 H15A 108.9 . .
C16 C15 H15A 108.9 . .
C14 C15 H15B 108.9 . .
C16 C15 H15B 108.9 . .
H15A C15 H15B 107.7 . .

loop_
_geom_bond_atom_site_label_1
_geom_bond_atom_site_label_2
_geom_bond_distance
_geom_bond_site_symmetry_2
O4 C8 1.278(5) .
O4 Co1 1.967(3) 2_455
C8 O3 1.234(5) .
C8 C4 1.518(5) .
N4 C19 1.320(5) .
N4 C18 1.382(4) .
N4 Co1 2.036(3) 4_554
C19 N3 1.355(5) .
C19 C20 1.485(6) .
C20 H20A 0.9600 .
C20 H20B 0.9600 .
C20 H20C 0.9600 .
C18 C17 1.351(6) .
C18 H18 0.9300 .
C17 N3 1.375(5) .
C17 H17 0.9300 .
N3 C16 1.466(5) .
C16 C15 1.537(7) .
C16 H16A 0.9700 .
C16 H16B 0.9700 .
Co1 O4 1.967(3) 2_454
Co1 O1 1.993(3) .
Co1 N4 2.036(3) 4_545
Co1 N1 2.044(3) .
O1 C1 1.277(5) .
C1 O2 1.229(6) .
C1 C2 1.490(6) .
N1 C10 1.330(5) .
N1 C9 1.373(5) .
N2 C10 1.347(5) .
N2 C12 1.366(5) .
N2 C13 1.465(5) .
C3 C4 1.379(5) .
C3 C2 1.391(5) .
C3 H3 0.9300 .
C4 C5 1.378(5) .
C2 C7 1.399(5) .
C10 C11 1.501(6) .
C9 C12 1.351(6) .
C9 H9 0.9300 .
C5 C6 1.387(6) .
C5 H5 0.9300 .
C6 C7 1.380(6) .
C6 H6 0.9300 .
C14 C15 1.475(8) .
C14 C13 1.542(7) .
C14 H14A 0.9700 .
C14 H14B 0.9700 .
C7 H7 0.9300 .
C12 H12 0.9300 .
C13 H13A 0.9700 .
C13 H13B 0.9700 .
C11 H11A 0.9600 .
C11 H11B 0.9600 .
C11 H11C 0.9600 .
C15 H15A 0.9700 .
C15 H15B 0.9700 .
